data_7006173
loop_
_publ_author_name
'Constable, Edwin C.'
'Dunphy, Emma L.'
'Housecroft, Catherine E.'
'Neuburger, Markus'
'Schaffner, Silvia'
'Schaper, Frank'
'Batten, Stuart R.'

_publ_section_title
;
 Expanded ligands: bis(2,2':6',2''-terpyridine carboxylic
 acid)ruthenium(ii) complexes as metallosupramolecular analogues of
 dicarboxylic acids.
;
_journal_issue 38
_journal_name_full 'Dalton transactions (Cambridge, England : 2003)'
_journal_page_first 4323
_journal_page_last 4332
_journal_paper_doi 10.1039/b709557k
_journal_year 2007
_chemical_absolute_configuration ad
_chemical_formula_moiety 'C32 H20 N6 O4 Ru, 4(H2 O)'
_chemical_formula_sum 'C32 H28 N6 O8 Ru'
_chemical_formula_weight 725.68
_space_group_IT_number 122
_symmetry_cell_setting tetragonal
_symmetry_space_group_name_Hall 'I -4 2bw'
_symmetry_space_group_name_H-M 'I -4 2 d'
_atom_sites_solution_hydrogens geom
_atom_sites_solution_primary direct
_audit_creation_date 07-07-17
_audit_creation_method CRYSTALS_ver_12.84
_cell_angle_alpha 90
_cell_angle_beta 90
_cell_angle_gamma 90
_cell_formula_units_Z 4
_cell_length_a 8.6013(4)
_cell_length_b 8.6013(4)
_cell_length_c 40.0329(16)
_cell_measurement_reflns_used 2242
_cell_measurement_temperature 173
_cell_measurement_theta_max 30
_cell_measurement_theta_min 3
_cell_volume 2961.7(2)
_computing_cell_refinement 'DENZO/SCALEPACK (Otwinowski & Minor, 1997)'
_computing_data_collection 'COLLECT (Nonius, 1997-2001).'
_computing_data_reduction 'DENZO/SCALEPACK (Otwinowski & Minor, 1997)'
_computing_molecular_graphics 'CAMERON (Watkin et al., 1996)'
_computing_publication_material 'CRYSTALS (Betteridge et al., 2003)'
_computing_structure_refinement 'CRYSTALS (Betteridge et al., 2003)'
_computing_structure_solution 'SIR92 (Altomare et al., 1994)'
_diffrn_ambient_temperature 173
_diffrn_measured_fraction_theta_full 0.998
_diffrn_measured_fraction_theta_max 0.998
_diffrn_measurement_device_type 'Nonius KappaCCD'
_diffrn_measurement_method '\f & \w scans'
_diffrn_radiation_monochromator graphite
_diffrn_radiation_type 'Mo K\a'
_diffrn_radiation_wavelength 0.71073
_diffrn_reflns_av_R_equivalents 0.106
_diffrn_reflns_limit_h_max 8
_diffrn_reflns_limit_h_min -12
_diffrn_reflns_limit_k_max 12
_diffrn_reflns_limit_k_min -12
_diffrn_reflns_limit_l_max 55
_diffrn_reflns_limit_l_min -56
_diffrn_reflns_number 32505
_diffrn_reflns_theta_full 30.002
_diffrn_reflns_theta_max 30.002
_diffrn_reflns_theta_min 3.476
_diffrn_standards_number 0
_exptl_absorpt_coefficient_mu 0.595
_exptl_absorpt_correction_T_max 0.95
_exptl_absorpt_correction_T_min 0.91
_exptl_absorpt_correction_type multi-scan
_exptl_absorpt_process_details 'DENZO/SCALEPACK (Otwinowski & Minor, 1997)'
_exptl_crystal_colour red
_exptl_crystal_density_diffrn 1.627
_exptl_crystal_description plate
_exptl_crystal_F_000 1480
_exptl_crystal_size_max 0.22
_exptl_crystal_size_mid 0.15
_exptl_crystal_size_min 0.08
_refine_diff_density_max 0.21
_refine_diff_density_min -0.42
_refine_ls_abs_structure_details 'Flack (1983), 931 Friedel-pairs'
_refine_ls_abs_structure_Flack -0.01(4)
_refine_ls_extinction_method None
_refine_ls_goodness_of_fit_ref 1.0798
_refine_ls_hydrogen_treatment constr
_refine_ls_matrix_type full
_refine_ls_number_parameters 109
_refine_ls_number_reflns 1455
_refine_ls_number_restraints 0
_refine_ls_R_factor_all 0.0414
_refine_ls_R_factor_gt 0.0208
_refine_ls_shift/su_max 0.000666
_refine_ls_structure_factor_coef F
_refine_ls_weighting_details
;
Method, part 1, Chebychev polynomial, (Watkin, 1994, Prince, 1982)
[weight] = 1.0/[A~0~*T~0~(x)+A~1~*T~1~(x) ... +A~n-1~]*T~n-1~(x)]
where A~i~ are the Chebychev coefficients listed below and x= Fcalc/Fmax
Method = Robust Weighting (Prince, 1982)
W = [weight] * [1-(deltaF/6*sigmaF)^2^]^2^
A~i~ are:
0.996 -0.670 0.521
;
_refine_ls_weighting_scheme calc
_refine_ls_wR_factor_all 0.0297
_refine_ls_wR_factor_gt 0.0217
_refine_ls_wR_factor_ref 0.0217
_reflns_limit_h_max 8
_reflns_limit_h_min -8
_reflns_limit_k_max 12
_reflns_limit_k_min 0
_reflns_limit_l_max 56
_reflns_limit_l_min 0
_reflns_number_gt 1455
_reflns_number_total 2158
_reflns_threshold_expression I>3.0\s(I)
_oxford_diffrn_Wilson_B_factor 0.00
_oxford_diffrn_Wilson_scale 0.00
_oxford_refine_ls_scale 0.3018(4)
_oxford_structure_analysis_title '2091327 fs82_173k'
_cod_data_source_file b709557k.txt
_cod_data_source_block 1
_cod_depositor_comments
;
The following automatic conversions were performed:
'_symmetry_cell_setting' value 'Tetragonal' changed to 'tetragonal'
according to '/home/saulius/struct/CIF-dictionaries/cif_core.dic'
dictionary named 'cif_core.dic' version 2.4.1 from 2010-06-29.

Automatic conversion script
Id: cif_fix_enum 1527 2010-12-29 10:47:43Z saulius 
;
_cod_original_sg_symbol_H-M 'I -4 2 d '
_cod_original_formula_sum 'C32 H28 N6 O8 Ru1'
_cod_database_code 7006173

loop_
_symmetry_equiv_pos_as_xyz
x,y,z
x+1/2,y+1/2,z+1/2
y,-x,-z
y+1/2,-x+1/2,-z+1/2
-x,-y,z
-x+1/2,-y+1/2,z+1/2
-y,x,-z
-y+1/2,x+1/2,-z+1/2
-x+1/2,y,-z+3/4
-x+1,y+1/2,-z+5/4
-y+1/2,-x,z+3/4
-y+1,-x+1/2,z+5/4
x+1/2,-y,-z+3/4
x+1,-y+1/2,-z+5/4
y+1/2,x,z+3/4
y+1,x+1/2,z+5/4

loop_
_atom_site_label
_atom_site_type_symbol
_atom_site_fract_x
_atom_site_fract_y
_atom_site_fract_z
_atom_site_U_iso_or_equiv
_atom_site_occupancy
_atom_site_adp_type
_atom_site_refinement_flags_posn
_atom_site_refinement_flags_adp
_atom_site_refinement_flags_occupancy
_atom_site_disorder_assembly
_atom_site_disorder_group
_atom_site_attached_hydrogens
Ru1 Ru 0.0000 0.0000 0.5000 0.0121 1.0000 Uani S T . . . .
N1 N 0.2180(2) 0.0899(2) 0.51000(4) 0.0151 1.0000 Uani . . . . . .
N2 N 0.0000 0.0000 0.54938(4) 0.0144 1.0000 Uani S T . . . .
C1 C 0.3294(3) 0.1288(3) 0.48824(5) 0.0173 1.0000 Uani . . . . . .
C2 C 0.4686(2) 0.1960(3) 0.49783(7) 0.0235 1.0000 Uani . . . . . .
C3 C 0.4942(6) 0.2236(3) 0.53152(5) 0.0264 1.0000 Uani . . . . . .
C4 C 0.3825(3) 0.1797(3) 0.55432(6) 0.0234 1.0000 Uani . . . . . .
C5 C 0.2464(3) 0.1123(3) 0.54324(5) 0.0164 1.0000 Uani . . . . . .
C6 C 0.1235(3) 0.0576(3) 0.56577(5) 0.0166 1.0000 Uani . . . . . .
C7 C 0.1263(3) 0.0583(3) 0.60013(5) 0.0231 1.0000 Uani . . . . . .
C8 C 0.0000 0.0000 0.61767(5) 0.0267 1.0000 Uani S T . . . .
C9 C 0.0000 0.0000 0.65586(6) 0.0464 1.0000 Uani S T . . . .
O1 O 0.1273(3) 0.0099(6) 0.66952(4) 0.0726 1.0000 Uani . . . . . .
O2 O 0.3958(4) -0.1212(5) 0.64565(10) 0.0992 1.0000 Uani . . . . . .
H1 H 0.2950 -0.0903 0.6540 0.1185 1.0000 Uiso R . . . . .
H2 H 0.3884 -0.2200 0.6370 0.1185 0.5000 Uiso R . . . . .
H3 H 0.4603 -0.0297 0.6431 0.1185 0.5000 Uiso R . . . . .
H11 H 0.3112 0.1037 0.4647 0.0211 1.0000 Uiso R . . . . .
H21 H 0.5440 0.2287 0.4814 0.0296 1.0000 Uiso R . . . . .
H31 H 0.5885 0.2746 0.5385 0.0316 1.0000 Uiso R . . . . .
H41 H 0.3989 0.1964 0.5783 0.0297 1.0000 Uiso R . . . . .
H71 H 0.2142 0.1017 0.6117 0.0282 1.0000 Uiso R . . . . .

loop_
_atom_site_aniso_label
_atom_site_aniso_U_11
_atom_site_aniso_U_22
_atom_site_aniso_U_33
_atom_site_aniso_U_23
_atom_site_aniso_U_13
_atom_site_aniso_U_12
Ru1 0.01460(9) 0.01460(9) 0.00717(10) 0.0000 0.0000 0.0000
N1 0.0175(9) 0.0159(9) 0.0119(7) 0.0016(6) -0.0004(6) 0.0018(7)
N2 0.0162(11) 0.0170(11) 0.0099(7) 0.0000 0.0000 0.002(3)
C1 0.0197(11) 0.0192(11) 0.0129(8) 0.0021(7) 0.0043(7) 0.0028(9)
C2 0.0226(18) 0.0228(9) 0.0251(9) 0.0023(10) 0.0058(10) -0.0012(7)
C3 0.0188(11) 0.0341(11) 0.0262(9) 0.0010(8) -0.0060(18) -0.001(2)
C4 0.0197(11) 0.0313(13) 0.0192(10) -0.0018(9) -0.0005(8) -0.0048(10)
C5 0.0183(11) 0.0194(10) 0.0114(8) 0.0006(8) -0.0008(8) 0.0001(8)
C6 0.0189(10) 0.0201(9) 0.0109(9) 0.0005(7) -0.0015(7) -0.0010(7)
C7 0.0252(12) 0.0310(12) 0.0131(9) 0.0005(8) -0.0053(8) -0.0055(9)
C8 0.0327(16) 0.0369(17) 0.0106(9) 0.0000 0.0000 -0.004(4)
C9 0.062(3) 0.066(3) 0.0115(10) 0.0000 0.0000 -0.031(4)
O1 0.0696(15) 0.132(2) 0.0160(7) 0.002(2) -0.0146(9) -0.046(3)
O2 0.070(2) 0.094(2) 0.133(3) 0.046(2) -0.058(2) -0.0071(17)

loop_
_atom_type_symbol
_atom_type_scat_dispersion_real
_atom_type_scat_dispersion_imag
_atom_type_scat_Cromer_Mann_a1
_atom_type_scat_Cromer_Mann_b1
_atom_type_scat_Cromer_Mann_a2
_atom_type_scat_Cromer_Mann_b2
_atom_type_scat_Cromer_Mann_a3
_atom_type_scat_Cromer_Mann_b3
_atom_type_scat_Cromer_Mann_a4
_atom_type_scat_Cromer_Mann_b4
_atom_type_scat_Cromer_Mann_c
_atom_type_scat_source
C 0.0033 0.0016 2.3100 20.8439 1.0200 10.2075 1.5886 0.5687 0.8650 51.6512 0.2156 'International Tables Vol C 4.2.6.8 and 6.1.1.4'
H 0.0000 0.0000 0.4930 10.5109 0.3229 26.1257 0.1402 3.1424 0.0408 57.7998 0.0030 'International Tables Vol C 4.2.6.8 and 6.1.1.4'
Ru -1.2594 0.8363 19.2674 0.8085 12.9182 8.4347 4.8634 24.7997 1.5676 94.2928 5.3787 'International Tables Vol C 4.2.6.8 and 6.1.1.4'
N 0.0061 0.0033 12.2126 0.0057 3.1322 9.8933 2.0125 28.9975 1.1663 0.5826 -11.5290 'International Tables Vol C 4.2.6.8 and 6.1.1.4'
O 0.0106 0.0060 3.0485 13.2771 2.2868 5.7011 1.5463 0.3239 0.8670 32.9089 0.2508 'International Tables Vol C 4.2.6.8 and 6.1.1.4'

loop_
_geom_angle_atom_site_label_1
_geom_angle_site_symmetry_1
_geom_angle_atom_site_label_2
_geom_angle_site_symmetry_2
_geom_angle_atom_site_label_3
_geom_angle_site_symmetry_3
_geom_angle
_geom_angle_publ_flag
N1 3_556 Ru1 . N1 5_555 92.148(18) yes
N1 3_556 Ru1 . N1 7_556 157.67(9) yes
N1 5_555 Ru1 . N1 7_556 92.148(18) yes
N1 3_556 Ru1 . N2 3_556 78.84(5) yes
N1 5_555 Ru1 . N2 3_556 101.16(5) yes
N1 7_556 Ru1 . N2 3_556 78.84(5) yes
N1 3_556 Ru1 . N1 . 92.148(17) yes
N1 5_555 Ru1 . N1 . 157.67(9) yes
N1 7_556 Ru1 . N1 . 92.148(18) yes
N2 3_556 Ru1 . N1 . 101.16(5) yes
N1 3_556 Ru1 . N2 . 101.16(5) yes
N1 5_555 Ru1 . N2 . 78.84(5) yes
N1 7_556 Ru1 . N2 . 101.16(5) yes
N2 3_556 Ru1 . N2 . 179.994 yes
N1 . Ru1 . N2 . 78.84(5) yes
Ru1 . N1 . C1 . 128.15(14) yes
Ru1 . N1 . C5 . 113.80(14) yes
C1 . N1 . C5 . 118.05(19) yes
C6 5_555 N2 . Ru1 . 119.24(11) yes
C6 5_555 N2 . C6 . 121.5(2) yes
Ru1 . N2 . C6 . 119.24(11) yes
N1 . C1 . C2 . 123.0(2) yes
N1 . C1 . H11 . 117.2 no
C2 . C1 . H11 . 119.8 no
C1 . C2 . C3 . 118.6(3) yes
C1 . C2 . H21 . 121.0 no
C3 . C2 . H21 . 120.3 no
C2 . C3 . C4 . 119.1(4) yes
C2 . C3 . H31 . 119.7 no
C4 . C3 . H31 . 121.2 no
C3 . C4 . C5 . 119.6(2) yes
C3 . C4 . H41 . 120.5 no
C5 . C4 . H41 . 119.9 no
C4 . C5 . N1 . 121.6(2) yes
C4 . C5 . C6 . 123.27(19) yes
N1 . C5 . C6 . 115.1(2) yes
C5 . C6 . N2 . 112.83(17) yes
C5 . C6 . C7 . 126.9(2) yes
N2 . C6 . C7 . 120.2(2) yes
C6 . C7 . C8 . 119.4(2) yes
C6 . C7 . H71 . 119.7 no
C8 . C7 . H71 . 120.9 no
C7 . C8 . C7 5_555 119.2(2) yes
C7 . C8 . C9 . 120.40(12) yes
C7 5_555 C8 . C9 . 120.40(12) yes
C8 . C9 . O1 5_555 116.45(13) yes
C8 . C9 . O1 . 116.45(13) yes
O1 5_555 C9 . O1 . 127.1(3) yes
H1 . O2 . H2 . 108.8 no
H1 . O2 . H3 . 109.1 no

loop_
_geom_bond_atom_site_label_1
_geom_bond_site_symmetry_1
_geom_bond_atom_site_label_2
_geom_bond_site_symmetry_2
_geom_bond_distance
_geom_bond_publ_flag
Ru1 . N1 3_556 2.0671(19) yes
Ru1 . N1 5_555 2.0671(19) yes
Ru1 . N1 7_556 2.0671(19) yes
Ru1 . N2 3_556 1.9768(16) yes
Ru1 . N1 . 2.0671(19) yes
Ru1 . N2 . 1.9768(16) yes
N1 . C1 . 1.338(3) yes
N1 . C5 . 1.367(3) yes
N2 . C6 5_555 1.343(2) yes
N2 . C6 . 1.343(2) yes
C1 . C2 . 1.383(3) yes
C1 . H11 . 0.981 no
C2 . C3 . 1.387(3) yes
C2 . H21 . 0.965 no
C3 . C4 . 1.378(5) yes
C3 . H31 . 0.964 no
C4 . C5 . 1.380(3) yes
C4 . H41 . 0.980 no
C5 . C6 . 1.467(3) yes
C6 . C7 . 1.376(3) yes
C7 . C8 . 1.387(3) yes
C7 . H71 . 0.962 no
C8 . C9 . 1.529(3) yes
C9 . O1 5_555 1.227(2) yes
C9 . O1 . 1.227(2) yes
O2 . H1 . 0.967 no
O2 . H2 . 0.920 no
O2 . H3 . 0.968 no

loop_
_geom_hbond_atom_site_label_D
_geom_hbond_site_symmetry_D
_geom_hbond_atom_site_label_H
_geom_hbond_site_symmetry_H
_geom_hbond_atom_site_label_A
_geom_hbond_site_symmetry_A
_geom_hbond_angle_DHA
_geom_hbond_distance_DH
_geom_hbond_distance_HA
_geom_hbond_distance_DA
_geom_hbond_publ_flag
O2 . H1 . O1 . 167 0.97 1.79 2.742(2) yes
O2 . H2 . O2 14_445 158 0.92 1.89 2.765(2) yes
O2 . H3 . O2 5_655 167 0.97 1.80 2.749(2) yes
